data_2217956
loop_
_publ_author_name
'Tamazyan, Rafael'
'Ayvazyan, Armen'
'Markosyan, Ashot'
'Gabrielyan, Siranush'

_publ_section_title
1-Benzyl-3-(2-furylmethyl)-1,2,3,4,5,6-hexahydrospiro[benzo[<i>h</i>]quinazoline-5,1'-cyclohexane]-2,4-dione
_journal_coeditor_code KP2162
_journal_issue 4
_journal_name_full 'Acta Crystallographica Section E'
_journal_page_first o748
_journal_paper_doi 10.1107/S1600536808007502
_journal_volume 64
_journal_year 2008
_chemical_formula_iupac 'C29 H28 N2 O3'
_chemical_formula_moiety 'C29 H28 N2 O3'
_chemical_formula_sum 'C29 H28 N2 O3'
_chemical_formula_weight 452.53
_chemical_name_systematic
;
1-Benzyl-3-(2-furylmethyl)-1,2,3,4,5,6-
hexahydrospiro[benzo[<i>h</i>]quinazoline-5,1'-cyclohexane]-2,4-dione
;
_space_group_IT_number 2
_symmetry_cell_setting triclinic
_symmetry_space_group_name_Hall '-P 1'
_symmetry_space_group_name_H-M 'P -1'
_atom_sites_solution_hydrogens difmap
_atom_sites_solution_primary direct
_atom_sites_solution_secondary difmap
_audit_creation_method SHELXL-97
_cell_angle_alpha 109.90(2)
_cell_angle_beta 97.95(2)
_cell_angle_gamma 115.41(2)
_cell_formula_units_Z 2
_cell_length_a 10.615(2)
_cell_length_b 11.472(2)
_cell_length_c 11.923(2)
_cell_measurement_reflns_used 22
_cell_measurement_temperature 293(2)
_cell_measurement_theta_max 16
_cell_measurement_theta_min 13
_cell_volume 1162.0(5)
_computing_cell_refinement 'CAD-4 Software (Enraf--Nonius, 1988)'
_computing_data_collection 'CAD-4 Software (Enraf--Nonius, 1988)'
_computing_data_reduction 'HELENA (Meetsma & Spek, 2000'
_computing_molecular_graphics 'SHELXTL (Sheldrick, 2008)'
_computing_publication_material 'SHELXTL (Sheldrick, 2008)'
_computing_structure_refinement 'SHELXL97 (Sheldrick, 2008)'
_computing_structure_solution 'SHELXS97 (Sheldrick, 2008)'
_diffrn_ambient_temperature 293(2)
_diffrn_measured_fraction_theta_full 0.999
_diffrn_measured_fraction_theta_max 0.999
_diffrn_measurement_device_type 'Enraf--Nonius CAD-4'
_diffrn_measurement_method \q/2\q
_diffrn_radiation_monochromator graphite
_diffrn_radiation_source 'fine-focus sealed tube'
_diffrn_radiation_type MoK\a
_diffrn_radiation_wavelength 0.71073
_diffrn_reflns_av_R_equivalents 0.0124
_diffrn_reflns_av_sigmaI/netI 0.0325
_diffrn_reflns_limit_h_max 14
_diffrn_reflns_limit_h_min 0
_diffrn_reflns_limit_k_max 14
_diffrn_reflns_limit_k_min -16
_diffrn_reflns_limit_l_max 16
_diffrn_reflns_limit_l_min -16
_diffrn_reflns_number 7089
_diffrn_reflns_theta_full 29.97
_diffrn_reflns_theta_max 29.97
_diffrn_reflns_theta_min 1.93
_diffrn_standards_decay_% 0
_diffrn_standards_interval_time 180
_diffrn_standards_number 3
_exptl_absorpt_coefficient_mu 0.084
_exptl_absorpt_correction_type none
_exptl_crystal_colour colourless
_exptl_crystal_density_diffrn 1.293
_exptl_crystal_density_method 'not measured'
_exptl_crystal_description prism
_exptl_crystal_F_000 480
_exptl_crystal_size_max 0.42
_exptl_crystal_size_mid 0.4
_exptl_crystal_size_min 0.3
_refine_diff_density_max 0.204
_refine_diff_density_min -0.192
_refine_ls_extinction_method none
_refine_ls_goodness_of_fit_ref 1.143
_refine_ls_hydrogen_treatment mixed
_refine_ls_matrix_type full
_refine_ls_number_parameters 444
_refine_ls_number_reflns 6747
_refine_ls_number_restraints 13
_refine_ls_restrained_S_all 1.142
_refine_ls_R_factor_all 0.0992
_refine_ls_R_factor_gt 0.0603
_refine_ls_shift/su_max 0.000
_refine_ls_shift/su_mean 0.000
_refine_ls_structure_factor_coef Fsqd
_refine_ls_weighting_details 'calc w=1/[\s^2^(Fo^2^)+(0.0526P)^2^+0.5819P] where P=(Fo^2^+2Fc^2^)/3'
_refine_ls_weighting_scheme calc
_refine_ls_wR_factor_gt 0.1283
_refine_ls_wR_factor_ref 0.1480
_reflns_number_gt 4438
_reflns_number_total 6747
_reflns_threshold_expression I>2\s(I)
_cod_data_source_file kp2162.cif
_cod_data_source_block I
_cod_database_code 2217956
_cod_database_fobs_code 2217956

loop_
_symmetry_equiv_pos_as_xyz
'x, y, z'
'-x, -y, -z'

loop_
_atom_site_type_symbol
_atom_site_label
_atom_site_fract_x
_atom_site_fract_y
_atom_site_fract_z
_atom_site_U_iso_or_equiv
_atom_site_adp_type
_atom_site_calc_flag
_atom_site_refinement_flags
_atom_site_occupancy
_atom_site_disorder_assembly
_atom_site_disorder_group
N N1 1.08120(15) 0.21666(16) 0.48300(13) 0.0419(3) Uani d . 1 . .
C C2 1.13299(19) 0.14849(19) 0.39899(17) 0.0449(4) Uani d . 1 . .
N N3 1.04486(15) 0.07554(16) 0.27309(14) 0.0432(3) Uani d . 1 . .
C C4 0.89672(18) 0.03776(19) 0.23022(17) 0.0420(4) Uani d . 1 . .
C C5 0.83797(18) 0.08654(18) 0.32815(16) 0.0394(4) Uani d . 1 . .
C C6 0.93588(18) 0.18943(19) 0.44529(16) 0.0395(4) Uani d . 1 . .
C C7 0.8947(2) 0.2859(2) 0.52898(16) 0.0444(4) Uani d . 1 . .
C C8 0.9960(3) 0.4318(2) 0.60849(18) 0.0532(5) Uani d . 1 . .
H H8 1.099(2) 0.470(2) 0.6160(19) 0.053(6) Uiso d . 1 . .
C C9 0.9475(3) 0.5213(3) 0.6720(2) 0.0674(6) Uani d . 1 . .
H H9 1.022(3) 0.625(3) 0.730(3) 0.096(9) Uiso d . 1 . .
C C10 0.7987(4) 0.4663(3) 0.6557(2) 0.0754(8) Uani d . 1 . .
H H10 0.763(3) 0.529(3) 0.702(3) 0.094(9) Uiso d . 1 . .
C C11 0.6971(3) 0.3226(3) 0.5753(2) 0.0657(6) Uani d . 1 . .
H H11 0.594(3) 0.281(2) 0.560(2) 0.070(7) Uiso d . 1 . .
C C12 0.7436(2) 0.2304(2) 0.51091(18) 0.0505(5) Uani d . 1 . .
C C13 0.6409(2) 0.0748(3) 0.4216(2) 0.0543(5) Uani d . 1 . .
H H13A 0.539(3) 0.051(2) 0.404(2) 0.063(6) Uiso d . 1 . .
H H13B 0.650(2) 0.012(2) 0.458(2) 0.066(7) Uiso d . 1 . .
C C14 0.67232(18) 0.0313(2) 0.29541(17) 0.0417(4) Uani d . 1 . .
C C15 0.6232(2) 0.0922(2) 0.21252(19) 0.0457(4) Uani d . 1 . .
H H15A 0.670(2) 0.196(2) 0.2642(18) 0.047(5) Uiso d . 1 . .
H H15B 0.662(2) 0.077(2) 0.1407(18) 0.045(5) Uiso d . 1 . .
C C16 0.4546(2) 0.0179(3) 0.1570(2) 0.0569(5) Uani d . 1 . .
H H16A 0.413(2) 0.041(2) 0.226(2) 0.066(7) Uiso d . 1 . .
H H16B 0.433(2) 0.060(2) 0.102(2) 0.061(6) Uiso d . 1 . .
C C17 0.3820(2) -0.1444(3) 0.0866(2) 0.0623(6) Uani d . 1 . .
H H17A 0.276(3) -0.190(2) 0.052(2) 0.062(6) Uiso d . 1 . .
H H17B 0.416(2) -0.170(2) 0.012(2) 0.060(6) Uiso d . 1 . .
C C18 0.4207(2) -0.2040(3) 0.1724(3) 0.0637(6) Uani d . 1 . .
H H18A 0.377(3) -0.311(3) 0.127(2) 0.076(7) Uiso d . 1 . .
H H18B 0.379(3) -0.187(2) 0.242(2) 0.070(7) Uiso d . 1 . .
C C19 0.5887(2) -0.1354(2) 0.2251(2) 0.0549(5) Uani d . 1 . .
H H19A 0.626(2) -0.163(2) 0.154(2) 0.063(7) Uiso d . 1 . .
H H19B 0.614(2) -0.172(2) 0.286(2) 0.069(7) Uiso d . 1 . .
O O20 1.25037(15) 0.15498(16) 0.43382(14) 0.0613(4) Uani d . 1 . .
O O21 0.83070(15) -0.02697(16) 0.11618(12) 0.0576(4) Uani d . 1 . .
C C22 1.1571(2) 0.2637(2) 0.61735(18) 0.0465(4) Uani d . 1 . .
H H22A 1.172(2) 0.185(2) 0.6173(19) 0.052(6) Uiso d . 1 . .
H H22B 1.088(2) 0.270(2) 0.6644(19) 0.053(6) Uiso d . 1 . .
C C23 1.30282(19) 0.40402(19) 0.68204(16) 0.0432(4) Uani d . 1 . .
C C24 1.3708(3) 0.4532(2) 0.80950(19) 0.0587(5) Uani d . 1 . .
H H24 1.322(2) 0.397(2) 0.854(2) 0.066(7) Uiso d . 1 . .
C C25 1.5049(3) 0.5808(3) 0.8754(2) 0.0734(7) Uani d . 1 . .
H H25 1.544(3) 0.612(3) 0.966(3) 0.101(9) Uiso d . 1 . .
C C26 1.5726(3) 0.6612(3) 0.8161(2) 0.0684(7) Uani d . 1 . .
H H26 1.669(3) 0.753(3) 0.865(2) 0.081(7) Uiso d . 1 . .
C C27 1.5061(3) 0.6136(3) 0.6900(2) 0.0652(6) Uani d . 1 . .
H H27 1.550(3) 0.667(3) 0.644(2) 0.085(8) Uiso d . 1 . .
C C28 1.3712(2) 0.4848(2) 0.6228(2) 0.0562(5) Uani d . 1 . .
H H28 1.325(3) 0.451(3) 0.534(2) 0.074(7) Uiso d . 1 . .
C C29 1.1047(2) 0.0178(2) 0.17737(19) 0.0465(4) Uani d . 1 A .
H H29A 1.079(2) 0.038(2) 0.104(2) 0.061(6) Uiso d . 1 . .
H H29B 1.209(2) 0.072(2) 0.217(2) 0.056(6) Uiso d . 1 . .
C C30 1.0443(2) -0.1381(2) 0.13117(17) 0.0478(4) Uani d D 1 . .
C C31 0.9483(10) -0.2341(9) 0.0171(7) 0.088(3) Uani d PD 0.690(12) A 1
H H31 0.9064 -0.2183 -0.0459 0.105 Uiso calc PR 0.690(12) A 1
C C32 0.9225(10) -0.3754(10) 0.0129(10) 0.098(3) Uani d PD 0.690(12) A 1
H H32 0.8649 -0.4666 -0.0553 0.118 Uiso calc PR 0.690(12) A 1
C C33 0.9995(11) -0.3411(8) 0.1272(8) 0.096(4) Uani d PD 0.690(12) A 1
H H33 0.9968 -0.4091 0.1541 0.116 Uiso calc PR 0.690(12) A 1
O O34 1.0839(7) -0.1958(6) 0.2025(5) 0.0702(19) Uani d PD 0.690(12) A 1
O O34A 0.9428(10) -0.2586(10) 0.0228(9) 0.069(4) Uani d PD 0.310(12) A 2
C C31A 1.1165(16) -0.1635(14) 0.2101(15) 0.043(3) Uani d PD 0.310(12) A 2
H H31A 1.1921 -0.0967 0.2871 0.052 Uiso calc PR 0.310(12) A 2
C C33A 0.9426(18) -0.3671(17) 0.046(2) 0.091(8) Uani d PD 0.310(12) A 2
H H33A 0.8724 -0.4638 -0.0058 0.109 Uiso calc PR 0.310(12) A 2
C C32A 1.0492(16) -0.3246(14) 0.1478(17) 0.061(3) Uani d PD 0.310(12) A 2
H H32A 1.0763 -0.3804 0.1746 0.073 Uiso calc PR 0.310(12) A 2

loop_
_atom_site_aniso_label
_atom_site_aniso_U_11
_atom_site_aniso_U_22
_atom_site_aniso_U_33
_atom_site_aniso_U_12
_atom_site_aniso_U_13
_atom_site_aniso_U_23
N1 0.0344(7) 0.0459(8) 0.0370(7) 0.0204(6) 0.0044(6) 0.0127(6)
C2 0.0342(8) 0.0422(9) 0.0465(10) 0.0186(7) 0.0052(7) 0.0119(8)
N3 0.0328(7) 0.0456(8) 0.0415(8) 0.0208(6) 0.0086(6) 0.0098(6)
C4 0.0336(8) 0.0414(9) 0.0445(9) 0.0200(7) 0.0071(7) 0.0133(8)
C5 0.0321(8) 0.0429(9) 0.0429(9) 0.0211(7) 0.0095(7) 0.0174(7)
C6 0.0386(8) 0.0425(9) 0.0400(9) 0.0225(7) 0.0122(7) 0.0193(7)
C7 0.0543(10) 0.0537(11) 0.0363(9) 0.0344(9) 0.0166(8) 0.0223(8)
C8 0.0695(14) 0.0562(12) 0.0409(10) 0.0380(11) 0.0195(9) 0.0211(9)
C9 0.101(2) 0.0645(15) 0.0490(12) 0.0547(15) 0.0256(13) 0.0226(11)
C10 0.115(2) 0.095(2) 0.0566(14) 0.0813(19) 0.0412(15) 0.0354(14)
C11 0.0774(16) 0.102(2) 0.0561(13) 0.0665(16) 0.0361(12) 0.0431(14)
C12 0.0579(11) 0.0719(13) 0.0422(10) 0.0430(11) 0.0236(9) 0.0315(10)
C13 0.0416(10) 0.0761(15) 0.0568(12) 0.0321(10) 0.0223(9) 0.0369(11)
C14 0.0306(8) 0.0490(10) 0.0476(10) 0.0218(7) 0.0120(7) 0.0225(8)
C15 0.0406(9) 0.0538(11) 0.0487(10) 0.0279(9) 0.0146(8) 0.0245(9)
C16 0.0431(10) 0.0814(16) 0.0610(13) 0.0392(11) 0.0172(9) 0.0376(12)
C17 0.0341(10) 0.0795(16) 0.0625(14) 0.0240(10) 0.0091(9) 0.0298(12)
C18 0.0361(10) 0.0613(14) 0.0780(16) 0.0150(10) 0.0098(10) 0.0311(12)
C19 0.0364(9) 0.0485(11) 0.0710(14) 0.0184(9) 0.0077(9) 0.0257(10)
O20 0.0404(7) 0.0691(9) 0.0610(9) 0.0328(7) 0.0034(6) 0.0136(7)
O21 0.0463(7) 0.0715(9) 0.0397(7) 0.0336(7) 0.0043(6) 0.0082(6)
C22 0.0413(10) 0.0501(11) 0.0410(9) 0.0202(9) 0.0054(8) 0.0201(8)
C23 0.0417(9) 0.0427(9) 0.0380(9) 0.0222(8) 0.0055(7) 0.0127(7)
C24 0.0644(13) 0.0550(12) 0.0400(10) 0.0236(10) 0.0025(9) 0.0185(9)
C25 0.0755(16) 0.0595(14) 0.0471(12) 0.0223(12) -0.0109(11) 0.0117(11)
C26 0.0519(12) 0.0483(12) 0.0713(15) 0.0160(10) -0.0048(11) 0.0138(11)
C27 0.0569(13) 0.0543(13) 0.0678(14) 0.0181(11) 0.0167(11) 0.0248(11)
C28 0.0536(12) 0.0540(12) 0.0439(11) 0.0179(10) 0.0086(9) 0.0196(9)
C29 0.0356(9) 0.0496(11) 0.0483(10) 0.0223(8) 0.0151(8) 0.0144(9)
C30 0.0433(10) 0.0529(11) 0.0508(11) 0.0299(9) 0.0204(8) 0.0181(9)
C31 0.116(6) 0.060(3) 0.081(5) 0.046(4) 0.023(4) 0.028(3)
C32 0.098(6) 0.048(3) 0.104(5) 0.017(3) 0.050(5) 0.008(3)
C33 0.146(10) 0.101(6) 0.145(8) 0.096(7) 0.116(8) 0.095(6)
O34 0.110(4) 0.067(3) 0.062(3) 0.055(3) 0.048(2) 0.039(3)
O34A 0.036(3) 0.041(5) 0.079(6) 0.021(3) -0.024(4) -0.014(4)
C31A 0.041(4) 0.029(4) 0.044(5) 0.012(3) 0.010(3) 0.010(3)
C33A 0.045(5) 0.044(6) 0.130(16) 0.028(5) -0.011(8) -0.011(8)
C32A 0.053(5) 0.047(5) 0.091(7) 0.033(4) 0.043(5) 0.022(5)

loop_
_atom_type_symbol
_atom_type_description
_atom_type_scat_dispersion_real
_atom_type_scat_dispersion_imag
_atom_type_scat_source
C C 0.0033 0.0016 'International Tables Vol C Tables 4.2.6.8 and 6.1.1.4'
H H 0.0000 0.0000 'International Tables Vol C Tables 4.2.6.8 and 6.1.1.4'
N N 0.0061 0.0033 'International Tables Vol C Tables 4.2.6.8 and 6.1.1.4'
O O 0.0106 0.0060 'International Tables Vol C Tables 4.2.6.8 and 6.1.1.4'

loop_
_geom_angle_atom_site_label_1
_geom_angle_atom_site_label_2
_geom_angle_atom_site_label_3
_geom_angle
C2 N1 C6 121.11(14)
C2 N1 C22 114.30(15)
C6 N1 C22 119.42(15)
O20 C2 N1 121.86(17)
O20 C2 N3 122.46(17)
N1 C2 N3 115.66(15)
C2 N3 C4 124.67(15)
C2 N3 C29 117.84(14)
C4 N3 C29 117.07(15)
O21 C4 N3 118.32(16)
O21 C4 C5 126.01(16)
N3 C4 C5 115.61(15)
C6 C5 C4 117.92(15)
C6 C5 C14 121.80(16)
C4 C5 C14 120.10(15)
C5 C6 N1 121.11(16)
C5 C6 C7 119.36(15)
N1 C6 C7 119.14(16)
C8 C7 C12 120.01(18)
C8 C7 C6 122.61(18)
C12 C7 C6 116.64(17)
C9 C8 C7 120.1(2)
C9 C8 H8 120.7(13)
C7 C8 H8 119.2(12)
C10 C9 C8 119.9(3)
C10 C9 H9 121.0(16)
C8 C9 H9 119.0(17)
C9 C10 C11 120.5(2)
C9 C10 H10 120.7(16)
C11 C10 H10 118.9(16)
C10 C11 C12 120.6(2)
C10 C11 H11 123.3(15)
C12 C11 H11 116.1(15)
C11 C12 C7 118.9(2)
C11 C12 C13 123.8(2)
C7 C12 C13 117.29(17)
C12 C13 C14 112.36(17)
C12 C13 H13A 111.2(13)
C14 C13 H13A 109.3(13)
C12 C13 H13B 111.5(13)
C14 C13 H13B 106.2(13)
H13A C13 H13B 106.0(18)
C5 C14 C15 111.34(15)
C5 C14 C19 107.97(15)
C15 C14 C19 110.40(16)
C5 C14 C13 107.42(15)
C15 C14 C13 111.66(16)
C19 C14 C13 107.89(17)
C16 C15 C14 112.83(17)
C16 C15 H15A 112.2(11)
C14 C15 H15A 107.6(11)
C16 C15 H15B 107.7(11)
C14 C15 H15B 108.5(11)
H15A C15 H15B 107.9(15)
C17 C16 C15 111.99(18)
C17 C16 H16A 108.3(13)
C15 C16 H16A 109.8(13)
C17 C16 H16B 112.1(12)
C15 C16 H16B 107.4(12)
H16A C16 H16B 107.2(18)
C18 C17 C16 110.7(2)
C18 C17 H17A 110.2(13)
C16 C17 H17A 110.9(13)
C18 C17 H17B 109.5(13)
C16 C17 H17B 109.6(13)
H17A C17 H17B 105.7(18)
C17 C18 C19 110.35(19)
C17 C18 H18A 112.3(14)
C19 C18 H18A 107.3(14)
C17 C18 H18B 109.7(14)
C19 C18 H18B 111.1(13)
H18A C18 H18B 106.0(19)
C18 C19 C14 113.22(18)
C18 C19 H19A 109.4(13)
C14 C19 H19A 107.7(13)
C18 C19 H19B 109.9(13)
C14 C19 H19B 108.3(13)
H19A C19 H19B 108.2(18)
N1 C22 C23 116.35(16)
N1 C22 H22A 104.9(12)
C23 C22 H22A 109.7(12)
N1 C22 H22B 107.8(12)
C23 C22 H22B 109.3(12)
H22A C22 H22B 108.6(17)
C28 C23 C24 118.73(19)
C28 C23 C22 124.40(17)
C24 C23 C22 116.87(18)
C25 C24 C23 120.3(2)
C25 C24 H24 120.1(13)
C23 C24 H24 119.6(14)
C26 C25 C24 120.8(2)
C26 C25 H25 122.8(17)
C24 C25 H25 116.4(17)
C27 C26 C25 119.4(2)
C27 C26 H26 120.6(15)
C25 C26 H26 120.0(15)
C26 C27 C28 120.2(2)
C26 C27 H27 122.2(16)
C28 C27 H27 117.7(16)
C23 C28 C27 120.6(2)
C23 C28 H28 119.3(14)
C27 C28 H28 120.0(14)
C30 C29 N3 112.69(16)
C30 C29 H29A 109.4(12)
N3 C29 H29A 107.8(12)
C30 C29 H29B 112.1(13)
N3 C29 H29B 105.6(13)
H29A C29 H29B 109.0(17)
C31A C30 C31 125.7(9)
C31 C30 O34 114.2(5)
O34 C30 O34A 101.9(6)
C31A C30 C29 110.5(6)
C31 C30 C29 123.0(5)
O34 C30 C29 122.9(3)
O34A C30 C29 135.2(6)
C30 C31 C32 103.6(7)
C30 C31 H31 128.2
C32 C31 H31 128.2
C33 C32 C31 104.7(8)
C33 C32 H32 127.7
C31 C32 H32 127.7
C32 C33 O34 113.3(7)
C32 C33 H33 123.4
O34 C33 H33 123.4
C30 O34 C33 103.9(4)
C30 O34A C33A 102.7(10)
C30 C31A C32A 104.6(10)
C30 C31A H31A 127.7
C32A C31A H31A 127.7
C32A C33A O34A 115.0(15)
C32A C33A H33A 122.5
O34A C33A H33A 122.5
C33A C32A C31A 102.8(15)
C33A C32A H32A 128.6
C31A C32A H32A 128.6

loop_
_geom_bond_atom_site_label_1
_geom_bond_atom_site_label_2
_geom_bond_distance
N1 C2 1.380(2)
N1 C6 1.406(2)
N1 C22 1.479(2)
C2 O20 1.219(2)
C2 N3 1.383(2)
N3 C4 1.401(2)
N3 C29 1.480(2)
C4 O21 1.222(2)
C4 C5 1.457(2)
C5 C6 1.359(2)
C5 C14 1.527(2)
C6 C7 1.482(2)
C7 C8 1.397(3)
C7 C12 1.400(3)
C8 C9 1.388(3)
C8 H8 0.96(2)
C9 C10 1.380(4)
C9 H9 1.00(3)
C10 C11 1.382(4)
C10 H10 1.00(3)
C11 C12 1.397(3)
C11 H11 0.95(2)
C12 C13 1.491(3)
C13 C14 1.548(3)
C13 H13A 0.96(2)
C13 H13B 0.99(2)
C14 C15 1.541(3)
C14 C19 1.547(3)
C15 C16 1.532(3)
C15 H15A 0.98(2)
C15 H15B 0.99(2)
C16 C17 1.513(4)
C16 H16A 1.00(2)
C16 H16B 0.99(2)
C17 C18 1.511(3)
C17 H17A 0.97(2)
C17 H17B 1.00(2)
C18 C19 1.531(3)
C18 H18A 1.00(3)
C18 H18B 1.00(2)
C19 H19A 1.00(2)
C19 H19B 1.01(2)
C22 C23 1.505(3)
C22 H22A 0.98(2)
C22 H22B 0.99(2)
C23 C28 1.376(3)
C23 C24 1.383(3)
C24 C25 1.380(3)
C24 H24 0.99(2)
C25 C26 1.373(4)
C25 H25 0.97(3)
C26 C27 1.369(3)
C26 H26 1.00(3)
C27 C28 1.392(3)
C27 H27 0.97(3)
C28 H28 0.97(2)
C29 C30 1.471(3)
C29 H29A 1.01(2)
C29 H29B 0.95(2)
C30 C31A 1.317(6)
C30 C31 1.317(6)
C30 O34 1.363(4)
C30 O34A 1.364(4)
C31 C32 1.505(8)
C31 H31 0.9300
C32 C33 1.316(6)
C32 H32 0.9300
C33 O34 1.365(4)
C33 H33 0.9300
O34A C33A 1.365(4)
C31A C32A 1.505(8)
C31A H31A 0.9300
C33A C32A 1.316(6)
C33A H33A 0.9300
C32A H32A 0.9300

loop_
_geom_torsion_atom_site_label_1
_geom_torsion_atom_site_label_2
_geom_torsion_atom_site_label_3
_geom_torsion_atom_site_label_4
_geom_torsion
C6 N1 C2 O20 -169.53(18)
C22 N1 C2 O20 -15.1(3)
C6 N1 C2 N3 11.9(3)
C22 N1 C2 N3 166.29(16)
O20 C2 N3 C4 165.43(19)
N1 C2 N3 C4 -16.0(3)
O20 C2 N3 C29 -6.9(3)
N1 C2 N3 C29 171.69(16)
C2 N3 C4 O21 -179.91(18)
C29 N3 C4 O21 -7.5(3)
C2 N3 C4 C5 2.8(3)
C29 N3 C4 C5 175.20(16)
O21 C4 C5 C6 -162.17(19)
N3 C4 C5 C6 14.9(2)
O21 C4 C5 C14 13.0(3)
N3 C4 C5 C14 -169.97(15)
C4 C5 C6 N1 -19.1(3)
C14 C5 C6 N1 165.81(16)
C4 C5 C6 C7 153.65(16)
C14 C5 C6 C7 -21.4(3)
C2 N1 C6 C5 5.5(3)
C22 N1 C6 C5 -147.66(17)
C2 N1 C6 C7 -167.29(16)
C22 N1 C6 C7 39.6(2)
C5 C6 C7 C8 -142.40(19)
N1 C6 C7 C8 30.5(3)
C5 C6 C7 C12 27.8(2)
N1 C6 C7 C12 -159.32(16)
C12 C7 C8 C9 1.5(3)
C6 C7 C8 C9 171.33(18)
C7 C8 C9 C10 -0.5(3)
C8 C9 C10 C11 -0.8(4)
C9 C10 C11 C12 1.1(4)
C10 C11 C12 C7 -0.1(3)
C10 C11 C12 C13 -179.3(2)
C8 C7 C12 C11 -1.2(3)
C6 C7 C12 C11 -171.64(17)
C8 C7 C12 C13 178.10(18)
C6 C7 C12 C13 7.7(2)
C11 C12 C13 C14 132.1(2)
C7 C12 C13 C14 -47.2(2)
C6 C5 C14 C15 105.2(2)
C4 C5 C14 C15 -69.8(2)
C6 C5 C14 C19 -133.43(19)
C4 C5 C14 C19 51.6(2)
C6 C5 C14 C13 -17.3(2)
C4 C5 C14 C13 167.71(17)
C12 C13 C14 C5 49.9(2)
C12 C13 C14 C15 -72.5(2)
C12 C13 C14 C19 166.05(16)
C5 C14 C15 C16 169.10(17)
C19 C14 C15 C16 49.2(2)
C13 C14 C15 C16 -70.8(2)
C14 C15 C16 C17 -53.5(2)
C15 C16 C17 C18 57.6(3)
C16 C17 C18 C19 -58.2(3)
C17 C18 C19 C14 56.0(3)
C5 C14 C19 C18 -172.93(19)
C15 C14 C19 C18 -51.0(3)
C13 C14 C19 C18 71.3(2)
C2 N1 C22 C23 81.6(2)
C6 N1 C22 C23 -123.49(18)
N1 C22 C23 C28 -3.5(3)
N1 C22 C23 C24 176.44(18)
C28 C23 C24 C25 -0.3(3)
C22 C23 C24 C25 179.7(2)
C23 C24 C25 C26 0.4(4)
C24 C25 C26 C27 -0.3(4)
C25 C26 C27 C28 0.1(4)
C24 C23 C28 C27 0.0(3)
C22 C23 C28 C27 180.0(2)
C26 C27 C28 C23 0.1(4)
C2 N3 C29 C30 101.6(2)
C4 N3 C29 C30 -71.3(2)
N3 C29 C30 C31A -82.3(10)
N3 C29 C30 C31 107.7(7)
N3 C29 C30 O34 -72.8(4)
N3 C29 C30 O34A 104.9(8)
C31A C30 C31 C32 10.5(15)
O34 C30 C31 C32 -0.6(10)
O34A C30 C31 C32 -10(4)
C29 C30 C31 C32 178.9(5)
C30 C31 C32 C33 3.9(11)
C31 C32 C33 O34 -6.0(11)
C31A C30 O34 C33 -145(5)
C31 C30 O34 C33 -2.8(9)
O34A C30 O34 C33 -0.7(8)
C29 C30 O34 C33 177.7(4)
C32 C33 O34 C30 5.6(10)
C31A C30 O34A C33A 7.5(16)
C31 C30 O34A C33A 169(5)
O34 C30 O34A C33A -1.9(13)
C29 C30 O34A C33A -179.9(11)
C31 C30 C31A C32A -7(2)
O34 C30 C31A C32A 36(4)
O34A C30 C31A C32A -2.5(18)
C29 C30 C31A C32A -177.0(10)
C30 O34A C33A C32A -10(2)
O34A C33A C32A C31A 9(3)
C30 C31A C32A C33A -4(2)
